data_7223849
loop_
_publ_author_name
'Clough, Matthew T.'
'Geyer, Karolin'
'Hunt, Patricia A.'
'McIntosh, Alastair J. S.'
'Rowe, Rebecca'
'Welton, Tom'
'White, Andrew J. P.'

_publ_section_title
;
 Azoniaspiro salts: towards bridging the gap between room-temperature
 ionic liquids and molten salts
;
_journal_name_full 'Phys. Chem. Chem. Phys.'
_journal_paper_doi 10.1039/C5CP07209C
_journal_year 2016
_chemical_absolute_configuration unk
_chemical_formula_moiety 'C10 H20 N, Cl'
_chemical_formula_sum 'C10 H20 Cl N'
_chemical_formula_weight 189.72
_chemical_name_systematic
; 
 ? 
;
_space_group_IT_number 19
_symmetry_cell_setting orthorhombic
_symmetry_space_group_name_Hall 'P 2ac 2ab'
_symmetry_space_group_name_H-M 'P 21 21 21'
_atom_sites_solution_hydrogens geom
_atom_sites_solution_primary direct
_atom_sites_solution_secondary difmap
_audit_creation_method SHELXL-97
_audit_update_record
;
2015-10-29 deposited with the CCDC.
2016-01-11 downloaded from the CCDC.
;
_cell_angle_alpha 90.00
_cell_angle_beta 90.00
_cell_angle_gamma 90.00
_cell_formula_units_Z 4
_cell_length_a 8.1634(3)
_cell_length_b 8.9539(3)
_cell_length_c 14.4292(5)
_cell_measurement_reflns_used 3552
_cell_measurement_temperature 173
_cell_measurement_theta_max 29.3090
_cell_measurement_theta_min 4.3750
_cell_volume 1054.69(6)
_computing_cell_refinement 'CrysAlis RED, Oxford Diffraction Ltd'
_computing_data_collection 'CrysAlis CCD, Oxford Diffraction Ltd'
_computing_data_reduction 'CrysAlis RED, Oxford Diffraction Ltd'
_computing_molecular_graphics 'Bruker SHELXTL'
_computing_publication_material 'Bruker SHELXTL'
_computing_structure_refinement 'SHELXL-97 (Sheldrick, 1997)'
_computing_structure_solution 'SHELXS-97 (Sheldrick, 1990)'
_diffrn_ambient_temperature 173
_diffrn_detector_area_resol_mean 15.9825
_diffrn_measured_fraction_theta_full 0.989
_diffrn_measured_fraction_theta_max 0.906
_diffrn_measurement_device_type 'OD Xcalibur 3'
_diffrn_measurement_method 'omega scans'
_diffrn_radiation_monochromator graphite
_diffrn_radiation_source 'Enhance (Mo) X-ray Source'
_diffrn_radiation_type MoK\a
_diffrn_radiation_wavelength 0.71073
_diffrn_reflns_av_R_equivalents 0.0246
_diffrn_reflns_av_sigmaI/netI 0.0274
_diffrn_reflns_limit_h_max 9
_diffrn_reflns_limit_h_min -11
_diffrn_reflns_limit_k_max 9
_diffrn_reflns_limit_k_min -12
_diffrn_reflns_limit_l_max 19
_diffrn_reflns_limit_l_min -20
_diffrn_reflns_number 8388
_diffrn_reflns_theta_full 28.00
_diffrn_reflns_theta_max 29.61
_diffrn_reflns_theta_min 3.38
_exptl_absorpt_coefficient_mu 0.313
_exptl_absorpt_correction_T_max 0.961
_exptl_absorpt_correction_T_min 0.913
_exptl_absorpt_correction_type analytical
_exptl_absorpt_process_details
; 
CrysAlisPro, Agilent Technologies, 
Version 1.171.36.28 (release 01-02-2013 CrysAlis171 .NET) 
(compiled Feb  1 2013,16:14:44) 
Analytical numeric absorption correction using a multifaceted crystal 
model based on expressions derived by R.C. Clark & J.S. Reid. 
(Clark, R. C. & Reid, J. S. (1995). Acta Cryst. A51, 887-897) 
;
_exptl_crystal_colour Colourless
_exptl_crystal_density_diffrn 1.195
_exptl_crystal_density_method 'not measured'
_exptl_crystal_description 'blocky needles'
_exptl_crystal_F_000 416
_exptl_crystal_size_max 0.45
_exptl_crystal_size_mid 0.19
_exptl_crystal_size_min 0.14
_refine_diff_density_max 0.558
_refine_diff_density_min -0.265
_refine_diff_density_rms 0.071
_refine_ls_abs_structure_details 'Flack H D (1983), Acta Cryst. A39, 876-881, 1022 Friedel pairs'
_refine_ls_abs_structure_Flack 0.47(8)
_refine_ls_extinction_method none
_refine_ls_goodness_of_fit_ref 1.076
_refine_ls_hydrogen_treatment constr
_refine_ls_matrix_type full
_refine_ls_number_parameters 110
_refine_ls_number_reflns 2581
_refine_ls_number_restraints 0
_refine_ls_restrained_S_all 1.076
_refine_ls_R_factor_all 0.0467
_refine_ls_R_factor_gt 0.0422
_refine_ls_shift/su_max 0.000
_refine_ls_shift/su_mean 0.000
_refine_ls_structure_factor_coef Fsqd
_refine_ls_weighting_details 'calc w=1/[\s^2^(Fo^2^)+(0.0605P)^2^+0.3210P] where P=(Fo^2^+2Fc^2^)/3'
_refine_ls_weighting_scheme calc
_refine_ls_wR_factor_gt 0.1053
_refine_ls_wR_factor_ref 0.1094
_reflns_number_gt 2370
_reflns_number_total 2581
_reflns_threshold_expression >2sigma(I)
_cod_data_source_file c5cp07209c2.cif
_cod_data_source_block 5
_cod_depositor_comments
;
The following automatic conversions were performed:

'_symmetry_cell_setting' value 'Orthorhombic' changed to
'orthorhombic' according to
/usr/data/users/saulius/crontab/automatic-downloads/rss-feeds/RSC/lib/dictionaries/cif_core.dic
dictionary named 'cif_core.dic' version 2.4.2 from 2011-04-26.

Automatic conversion script
Id: cif_fix_values 4268 2015-11-12 08:31:59Z antanas 
;
_cod_original_sg_symbol_H-M P2(1)2(1)2(1)
_cod_database_code 7223849

loop_
_symmetry_equiv_pos_as_xyz
'x, y, z'
'-x+1/2, -y, z+1/2'
'-x, y+1/2, -z+1/2'
'x+1/2, -y+1/2, -z'

loop_
_atom_site_label
_atom_site_type_symbol
_atom_site_fract_x
_atom_site_fract_y
_atom_site_fract_z
_atom_site_U_iso_or_equiv
_atom_site_adp_type
_atom_site_occupancy
_atom_site_symmetry_multiplicity
_atom_site_calc_flag
_atom_site_refinement_flags
Cl1 Cl 0.75332(5) 0.30176(5) 0.66513(3) 0.02477(14) Uani 1 1 d .
N1 N 0.70718(18) 0.62693(18) 0.85177(10) 0.0192(3) Uani 1 1 d .
C2 C 0.6835(2) 0.6967(2) 0.75659(13) 0.0248(4) Uani 1 1 d .
H2A H 0.7067 0.6208 0.7084 0.030 Uiso 1 1 calc R
H2B H 0.5679 0.7280 0.7497 0.030 Uiso 1 1 calc R
C3 C 0.7934(3) 0.8301(2) 0.74137(15) 0.0322(5) Uani 1 1 d .
H3A H 0.7700 0.8740 0.6798 0.039 Uiso 1 1 calc R
H3B H 0.9091 0.7972 0.7419 0.039 Uiso 1 1 calc R
C4 C 0.7684(3) 0.9491(2) 0.81595(15) 0.0333(5) Uani 1 1 d .
H4A H 0.8486 1.0309 0.8073 0.040 Uiso 1 1 calc R
H4B H 0.6569 0.9918 0.8108 0.040 Uiso 1 1 calc R
C5 C 0.7913(3) 0.8786(2) 0.91142(14) 0.0296(5) Uani 1 1 d .
H5A H 0.9065 0.8459 0.9185 0.036 Uiso 1 1 calc R
H5B H 0.7682 0.9540 0.9599 0.036 Uiso 1 1 calc R
C6 C 0.6792(2) 0.7464(2) 0.92451(13) 0.0220(4) Uani 1 1 d .
H6A H 0.5640 0.7805 0.9213 0.026 Uiso 1 1 calc R
H6B H 0.6977 0.7031 0.9868 0.026 Uiso 1 1 calc R
C7 C 0.8755(2) 0.5543(2) 0.85817(13) 0.0223(4) Uani 1 1 d .
H7A H 0.9608 0.6328 0.8557 0.027 Uiso 1 1 calc R
H7B H 0.8915 0.4876 0.8042 0.027 Uiso 1 1 calc R
C8 C 0.8960(3) 0.4642(3) 0.94700(15) 0.0293(5) Uani 1 1 d .
H8A H 1.0055 0.4166 0.9475 0.035 Uiso 1 1 calc R
H8B H 0.8889 0.5318 1.0011 0.035 Uiso 1 1 calc R
C9 C 0.7647(3) 0.3445(2) 0.95460(15) 0.0337(5) Uani 1 1 d .
H9A H 0.7779 0.2710 0.9039 0.040 Uiso 1 1 calc R
H9B H 0.7758 0.2912 1.0144 0.040 Uiso 1 1 calc R
C10 C 0.5967(3) 0.4164(3) 0.94854(16) 0.0328(5) Uani 1 1 d .
H10A H 0.5116 0.3376 0.9501 0.039 Uiso 1 1 calc R
H10B H 0.5800 0.4821 1.0029 0.039 Uiso 1 1 calc R
C11 C 0.5784(2) 0.5067(2) 0.86101(14) 0.0264(5) Uani 1 1 d .
H11A H 0.4686 0.5537 0.8603 0.032 Uiso 1 1 calc R
H11B H 0.5855 0.4389 0.8069 0.032 Uiso 1 1 calc R

loop_
_atom_site_aniso_label
_atom_site_aniso_U_11
_atom_site_aniso_U_22
_atom_site_aniso_U_33
_atom_site_aniso_U_23
_atom_site_aniso_U_13
_atom_site_aniso_U_12
Cl1 0.0209(2) 0.0316(2) 0.0218(2) -0.00440(15) 0.00009(19) -0.0003(2)
N1 0.0199(7) 0.0192(7) 0.0184(7) -0.0005(6) -0.0001(5) -0.0001(6)
C2 0.0272(9) 0.0276(9) 0.0197(8) 0.0036(8) -0.0031(7) -0.0004(9)
C3 0.0377(12) 0.0301(11) 0.0288(10) 0.0075(8) 0.0036(8) -0.0028(9)
C4 0.0387(11) 0.0197(8) 0.0416(11) 0.0043(8) 0.0040(10) -0.0041(10)
C5 0.0322(11) 0.0226(9) 0.0340(10) -0.0077(8) -0.0035(8) -0.0015(8)
C6 0.0224(9) 0.0229(8) 0.0207(8) -0.0039(7) -0.0002(7) 0.0034(7)
C7 0.0184(8) 0.0256(9) 0.0230(9) -0.0027(7) 0.0024(7) -0.0024(8)
C8 0.0215(9) 0.0358(11) 0.0305(11) -0.0015(9) -0.0034(8) 0.0089(9)
C9 0.0374(12) 0.0241(9) 0.0396(11) 0.0094(8) 0.0022(10) 0.0075(10)
C10 0.0240(10) 0.0332(11) 0.0411(13) 0.0082(9) 0.0059(9) -0.0007(9)
C11 0.0203(9) 0.0260(10) 0.0330(11) -0.0002(8) -0.0007(8) 0.0004(8)

loop_
_atom_type_symbol
_atom_type_description
_atom_type_scat_dispersion_real
_atom_type_scat_dispersion_imag
_atom_type_scat_source
C C 0.0033 0.0016 'International Tables Vol C Tables 4.2.6.8 and 6.1.1.4'
H H 0.0000 0.0000 'International Tables Vol C Tables 4.2.6.8 and 6.1.1.4'
N N 0.0061 0.0033 'International Tables Vol C Tables 4.2.6.8 and 6.1.1.4'
Cl Cl 0.1484 0.1585 'International Tables Vol C Tables 4.2.6.8 and 6.1.1.4'

loop_
_geom_angle_atom_site_label_1
_geom_angle_atom_site_label_2
_geom_angle_atom_site_label_3
_geom_angle
C11 N1 C6 109.70(14)
C11 N1 C2 106.50(14)
C6 N1 C2 108.43(14)
C11 N1 C7 108.55(14)
C6 N1 C7 113.29(14)
C2 N1 C7 110.16(14)
C3 C2 N1 112.39(15)
C2 C3 C4 111.73(16)
C5 C4 C3 109.30(16)
C6 C5 C4 111.32(16)
C5 C6 N1 112.07(15)
N1 C7 C8 112.10(15)
C9 C8 C7 110.88(16)
C10 C9 C8 109.55(16)
C11 C10 C9 111.45(17)
C10 C11 N1 112.77(16)

loop_
_geom_bond_atom_site_label_1
_geom_bond_atom_site_label_2
_geom_bond_distance
N1 C11 1.511(2)
N1 C6 1.516(2)
N1 C2 1.521(2)
N1 C7 1.523(2)
C2 C3 1.510(3)
C3 C4 1.528(3)
C4 C5 1.527(3)
C5 C6 1.507(3)
C7 C8 1.524(3)
C8 C9 1.520(3)
C9 C10 1.517(3)
C10 C11 1.507(3)
